data_7054073
loop_
_publ_author_name
'Kim, Tae Kyung'
'Lee, Kyung Joo'
'Choi, Min'
'Park, Noejung'
'Moon, Dohyun'
'Moon, Hoi Ri'

_publ_section_title
;
 Metal--organic frameworks constructed from flexible ditopic ligands:
 conformational diversity of an aliphatic ligand
;
_journal_issue 12
_journal_name_full 'New Journal of Chemistry'
_journal_page_first 4130
_journal_paper_doi 10.1039/c3nj00812f
_journal_volume 37
_journal_year 2013
_chemical_formula_moiety 'C33 H50 N2 O20 Tb3'
_chemical_formula_sum 'C33 H50 N2 O20 Tb3'
_chemical_formula_weight 1271.51
_chemical_name_systematic
;
 ?
;
_space_group_crystal_system monoclinic
_space_group_IT_number 14
_space_group_name_Hall '-P 2yn'
_space_group_name_H-M_alt 'P 1 21/n 1'
_symmetry_space_group_name_Hall '-P 2yn'
_symmetry_space_group_name_H-M 'P 1 21/n 1'
_atom_sites_solution_hydrogens geom
_audit_creation_method SHELXL-2013
_cell_angle_alpha 90
_cell_angle_beta 91.99(3)
_cell_angle_gamma 90
_cell_formula_units_Z 4
_cell_length_a 12.108(2)
_cell_length_b 17.477(4)
_cell_length_c 20.111(4)
_cell_measurement_reflns_used 9693
_cell_measurement_temperature 298(2)
_cell_measurement_theta_max 27.48
_cell_measurement_theta_min 2.26
_cell_volume 4253.2(15)
_computing_cell_refinement DENZO
_computing_data_collection DENZO
_computing_data_reduction DENZO
_computing_molecular_graphics 'ORTEP 3'
_computing_publication_material WinGX
_computing_structure_refinement 'SHELXL-2013-XL (Sheldrick, 2013)'
_computing_structure_solution 'SHELXL-2013-XS (Sheldrick, 2013)'
_diffrn_ambient_temperature 298(2)
_diffrn_measured_fraction_theta_full 0.992
_diffrn_measured_fraction_theta_max 0.991
_diffrn_measurement_device_type 'Enraf-Nonius Kappa CCD'
_diffrn_measurement_method 'omega and phi scans'
_diffrn_radiation_type MoK\a
_diffrn_radiation_wavelength 0.71073
_diffrn_reflns_av_R_equivalents 0.0425
_diffrn_reflns_av_unetI/netI 0.0551
_diffrn_reflns_Laue_measured_fraction_max 0.991
_diffrn_reflns_limit_h_max 15
_diffrn_reflns_limit_h_min -15
_diffrn_reflns_limit_k_max 22
_diffrn_reflns_limit_k_min -20
_diffrn_reflns_limit_l_max 26
_diffrn_reflns_limit_l_min -26
_diffrn_reflns_number 16558
_diffrn_reflns_point_group_measured_fraction_max 0.991
_diffrn_reflns_theta_full 25.242
_diffrn_reflns_theta_max 27.476
_diffrn_reflns_theta_min 2.258
_diffrn_source 'fine-focus sealed tube'
_exptl_absorpt_coefficient_mu 5.013
_exptl_absorpt_correction_T_max 0.434
_exptl_absorpt_correction_T_min 0.434
_exptl_absorpt_correction_type empirical
_exptl_absorpt_process_details 'DENZO Scalepack'
_exptl_crystal_colour colorless
_exptl_crystal_density_diffrn 1.986
_exptl_crystal_description 'parallel piped'
_exptl_crystal_F_000 2468
_exptl_crystal_size_max 0.200
_exptl_crystal_size_mid 0.200
_exptl_crystal_size_min 0.200
_refine_diff_density_max 1.634
_refine_diff_density_min -2.285
_refine_diff_density_rms 0.171
_refine_ls_extinction_method none
_refine_ls_goodness_of_fit_ref 1.028
_refine_ls_hydrogen_treatment constr
_refine_ls_matrix_type full
_refine_ls_number_parameters 587
_refine_ls_number_reflns 9670
_refine_ls_number_restraints 0
_refine_ls_restrained_S_all 1.028
_refine_ls_R_factor_all 0.0638
_refine_ls_R_factor_gt 0.0396
_refine_ls_shift/su_max 0.002
_refine_ls_shift/su_mean 0.000
_refine_ls_structure_factor_coef Fsqd
_refine_ls_weighting_details 'w=1/[\s^2^(Fo^2^)+(0.0301P)^2^+14.5087P] where P=(Fo^2^+2Fc^2^)/3'
_refine_ls_weighting_scheme calc
_refine_ls_wR_factor_gt 0.0827
_refine_ls_wR_factor_ref 0.0937
_reflns_Friedel_coverage 0.000
_reflns_number_gt 7249
_reflns_number_total 9670
_reflns_threshold_expression 'I > 2\s(I)'
_cod_data_source_file c3nj00812f.txt
_cod_data_source_block TbC4DC
_cod_original_cell_volume 4253.1(15)
_cod_database_code 7054073

loop_
_space_group_symop_operation_xyz
'x, y, z'
'-x+1/2, y+1/2, -z+1/2'
'-x, -y, -z'
'x-1/2, -y-1/2, z-1/2'

loop_
_atom_site_label
_atom_site_type_symbol
_atom_site_fract_x
_atom_site_fract_y
_atom_site_fract_z
_atom_site_U_iso_or_equiv
_atom_site_adp_type
_atom_site_occupancy
_atom_site_symmetry_multiplicity
_atom_site_calc_flag
_atom_site_refinement_flags_posn
_atom_site_refinement_flags_adp
_atom_site_refinement_flags_occupancy
_atom_site_disorder_assembly
_atom_site_disorder_group
Tb1 Tb 1.01934(2) 0.75097(2) 0.69472(2) 0.01781(7) Uani 1 1 d . . . . .
Tb2 Tb 0.86642(2) 0.76382(2) 0.86985(2) 0.02093(8) Uani 1 1 d . . . . .
Tb3 Tb 0.69952(2) 0.73938(2) 1.03073(2) 0.01591(7) Uani 1 1 d . . . . .
O1A O 1.1105(3) 0.8685(2) 0.7297(2) 0.0355(10) Uani 1 1 d . . . . .
O2A O 1.0164(3) 0.8135(2) 0.80689(17) 0.0273(9) Uani 1 1 d . . . . .
O3A O 1.1309(3) 1.1141(3) 1.0780(2) 0.0366(10) Uani 1 1 d . . . . .
O4A O 1.1730(3) 1.1659(2) 0.9813(2) 0.0335(10) Uani 1 1 d . . . . .
C1A C 1.0656(5) 0.8720(3) 0.7849(3) 0.0299(13) Uani 1 1 d . . . . .
C2A C 1.0634(6) 0.9475(4) 0.8209(3) 0.0506(19) Uani 1 1 d . . . . .
H2A1 H 1.0948 0.9864 0.7928 0.061 Uiso 1 1 calc R U . . .
H2A2 H 0.9871 0.9614 0.8278 0.061 Uiso 1 1 calc R U . . .
C3A C 1.1240(7) 0.9477(4) 0.8857(3) 0.0510(19) Uani 1 1 d . . . . .
H3A1 H 1.2002 0.9330 0.8797 0.061 Uiso 1 1 calc R U . . .
H3A2 H 1.0911 0.9108 0.9152 0.061 Uiso 1 1 calc R U . . .
C4A C 1.1199(8) 1.0285(4) 0.9172(4) 0.065(2) Uani 1 1 d . . . . .
H4A1 H 1.1662 1.0626 0.8922 0.078 Uiso 1 1 calc R U . . .
H4A2 H 1.0447 1.0475 0.9131 0.078 Uiso 1 1 calc R U . . .
C5A C 1.1558(6) 1.0311(4) 0.9866(3) 0.0449(17) Uani 1 1 d . . . . .
H5A1 H 1.2307 1.0115 0.9907 0.054 Uiso 1 1 calc R U . . .
H5A2 H 1.1091 0.9972 1.0116 0.054 Uiso 1 1 calc R U . . .
C6A C 1.1530(4) 1.1094(4) 1.0176(3) 0.0304(14) Uani 1 1 d . . . . .
O1B O 0.8631(3) 0.8288(2) 0.68839(19) 0.0333(10) Uani 1 1 d . . . . .
O2B O 0.7806(3) 0.8383(2) 0.78512(19) 0.0304(9) Uani 1 1 d . . . . .
O3B O 0.6103(3) 1.1887(2) 0.74074(19) 0.0295(9) Uani 1 1 d . . . . .
O4B O 0.7557(3) 1.1681(2) 0.6823(2) 0.0344(10) Uani 1 1 d . . . . .
C1B C 0.7893(5) 0.8537(3) 0.7245(3) 0.0276(13) Uani 1 1 d . . . . .
C2B C 0.7048(6) 0.9066(4) 0.6930(3) 0.0434(17) Uani 1 1 d . . . . .
H2B1 H 0.6381 0.8775 0.6829 0.052 Uiso 1 1 calc R U . . .
H2B2 H 0.7325 0.9246 0.6511 0.052 Uiso 1 1 calc R U . . .
C3B C 0.6743(6) 0.9758(4) 0.7343(4) 0.0477(18) Uani 1 1 d . . . . .
H3B1 H 0.6375 0.9587 0.7737 0.057 Uiso 1 1 calc R U . . .
H3B2 H 0.6228 1.0076 0.7086 0.057 Uiso 1 1 calc R U . . .
C4B C 0.7752(6) 1.0233(4) 0.7552(4) 0.060(2) Uani 1 1 d . . . . .
H4B1 H 0.8191 0.9949 0.7881 0.073 Uiso 1 1 calc R U . . .
H4B2 H 0.8202 1.0312 0.7168 0.073 Uiso 1 1 calc R U . . .
C5B C 0.7461(6) 1.1001(4) 0.7840(3) 0.0416(16) Uani 1 1 d . . . . .
H5B1 H 0.6912 1.0929 0.8175 0.050 Uiso 1 1 calc R U . . .
H5B2 H 0.8115 1.1220 0.8059 0.050 Uiso 1 1 calc R U . . .
C6B C 0.7023(5) 1.1547(3) 0.7329(3) 0.0272(13) Uani 1 1 d . . . . .
O1C O 0.9401(3) 0.6241(3) 0.8950(2) 0.0387(11) Uani 1 1 d . . . . .
O2C O 0.8248(3) 0.6778(2) 0.96167(18) 0.0261(9) Uani 1 1 d . . . . .
C1C C 0.8780(4) 0.6187(3) 0.9420(3) 0.0265(13) Uani 1 1 d . . . . .
C2C C 0.8566(5) 0.5441(4) 0.9763(3) 0.0408(16) Uani 1 1 d . . . . .
H2C1 H 0.7927 0.5201 0.9547 0.049 Uiso 1 1 calc R U . . .
H2C2 H 0.8382 0.5547 1.0220 0.049 Uiso 1 1 calc R U . . .
C3C C 0.9519(5) 0.4882(4) 0.9768(3) 0.0409(16) Uani 1 1 d . . . . .
H3C1 H 0.9781 0.4834 0.9319 0.049 Uiso 1 1 calc R U . . .
H3C2 H 0.9255 0.4383 0.9903 0.049 Uiso 1 1 calc R U . . .
O1D O 0.6853(3) 0.7847(2) 0.91212(17) 0.0237(8) Uani 1 1 d . . . . .
O2D O 0.5570(3) 0.7073(3) 0.94637(19) 0.0351(10) Uani 1 1 d . . . . .
O3D O 0.3502(3) 0.7915(3) 0.6145(2) 0.0350(10) Uani 1 1 d . . . . .
O4D O 0.2016(3) 0.7368(2) 0.65090(18) 0.0270(9) Uani 1 1 d . . . . .
C1D C 0.5943(4) 0.7480(3) 0.9022(3) 0.0251(12) Uani 1 1 d . . . . .
C2D C 0.5312(5) 0.7582(4) 0.8368(3) 0.0328(14) Uani 1 1 d . . . . .
H2D1 H 0.4807 0.8009 0.8408 0.039 Uiso 1 1 calc R U . . .
H2D2 H 0.5830 0.7711 0.8029 0.039 Uiso 1 1 calc R U . . .
C3D C 0.4665(5) 0.6892(4) 0.8146(3) 0.0441(17) Uani 1 1 d . . . . .
H3D1 H 0.4056 0.6819 0.8440 0.053 Uiso 1 1 calc R U . . .
H3D2 H 0.5138 0.6445 0.8183 0.053 Uiso 1 1 calc R U . . .
C4D C 0.4204(6) 0.6953(5) 0.7427(3) 0.0478(18) Uani 1 1 d . . . . .
H4D1 H 0.4815 0.6982 0.7129 0.057 Uiso 1 1 calc R U . . .
H4D2 H 0.3787 0.6493 0.7318 0.057 Uiso 1 1 calc R U . . .
C5D C 0.3474(5) 0.7633(4) 0.7314(3) 0.0416(17) Uani 1 1 d . . . . .
H5D1 H 0.3900 0.8096 0.7394 0.050 Uiso 1 1 calc R U . . .
H5D2 H 0.2884 0.7623 0.7629 0.050 Uiso 1 1 calc R U . . .
C6D C 0.2978(4) 0.7649(3) 0.6613(3) 0.0269(12) Uani 1 1 d . . . . .
O1E O 0.6616(3) 0.6093(2) 1.05855(19) 0.0306(9) Uani 1 1 d . . . . .
O2E O 0.5301(3) 0.6851(2) 1.09093(17) 0.0240(8) Uani 1 1 d . . . . .
C1E C 0.5656(4) 0.6182(3) 1.0790(2) 0.0225(12) Uani 1 1 d . . . . .
C2E C 0.4925(6) 0.5500(4) 1.0858(3) 0.0381(16) Uani 1 1 d . . . . .
H2E1 H 0.4161 0.5662 1.0806 0.046 Uiso 1 1 calc R U . . .
H2E2 H 0.5031 0.5293 1.1303 0.046 Uiso 1 1 calc R U . . .
C3E C 0.5139(6) 0.4869(3) 1.0355(3) 0.0393(16) Uani 1 1 d . . . . .
H3E1 H 0.5910 0.4720 1.0390 0.047 Uiso 1 1 calc R U . . .
H3E2 H 0.4695 0.4425 1.0456 0.047 Uiso 1 1 calc R U . . .
O1F O 0.5816(3) 0.8441(2) 1.0368(2) 0.0393(11) Uani 1 1 d . . . . .
O2F O 0.4687(4) 0.8433(3) 1.1207(2) 0.0432(12) Uani 1 1 d . . . . .
C1F C 0.4960(5) 0.8641(4) 1.0639(3) 0.0357(15) Uani 1 1 d . . . . .
C2F C 0.4188(6) 0.9174(6) 1.0259(4) 0.077(3) Uani 1 1 d . . . . .
H2F1 H 0.3617 0.8868 1.0038 0.092 Uiso 1 1 calc R U . . .
H2F2 H 0.3830 0.9499 1.0578 0.092 Uiso 1 1 calc R U . . .
C3F C 0.4685(8) 0.9668(5) 0.9758(4) 0.085(3) Uani 1 1 d . . . . .
H3F1 H 0.4126 0.9894 0.9462 0.101 Uiso 1 1 calc R U . . .
H3F2 H 0.5211 0.9389 0.9497 0.101 Uiso 1 1 calc R U . . .
O1G O 1.1153(4) 0.6607(3) 0.7614(3) 0.0515(13) Uani 1 1 d . . . . .
N1G N 1.1495(5) 0.5387(4) 0.7911(4) 0.0554(17) Uani 1 1 d . . . . .
C1G C 1.1331(12) 0.6125(9) 0.7985(8) 0.051(4) Uani 0.557(14) 1 d . . P A 1
H1G H 1.1367 0.6285 0.8426 0.061 Uiso 0.557(14) 1 calc R U P A 1
C2G C 1.1374(15) 0.5155(12) 0.7152(9) 0.095(7) Uani 0.557(14) 1 d . . P A 1
H2G1 H 1.1180 0.5599 0.6891 0.142 Uiso 0.557(14) 1 calc R U P A 1
H2G2 H 1.0807 0.4775 0.7095 0.142 Uiso 0.557(14) 1 calc R U P A 1
H2G3 H 1.2063 0.4952 0.7008 0.142 Uiso 0.557(14) 1 calc R U P A 1
C3G C 1.168(2) 0.4802(14) 0.8311(12) 0.124(12) Uani 0.557(14) 1 d . . P A 1
H3G1 H 1.1675 0.4973 0.8765 0.186 Uiso 0.557(14) 1 calc R U P A 1
H3G2 H 1.2385 0.4581 0.8223 0.186 Uiso 0.557(14) 1 calc R U P A 1
H3G3 H 1.1110 0.4426 0.8237 0.186 Uiso 0.557(14) 1 calc R U P A 1
C11G C 1.1009(13) 0.5866(9) 0.7580(9) 0.034(4) Uani 0.443(14) 1 d . . P A 2
H11G H 1.0480 0.5690 0.7271 0.041 Uiso 0.443(14) 1 calc R U P A 2
C21G C 1.130(2) 0.4541(11) 0.7870(15) 0.074(9) Uani 0.443(14) 1 d . . P A 2
H21A H 1.0845 0.4384 0.8226 0.111 Uiso 0.443(14) 1 calc R U P A 2
H21B H 1.1998 0.4278 0.7906 0.111 Uiso 0.443(14) 1 calc R U P A 2
H21C H 1.0941 0.4419 0.7451 0.111 Uiso 0.443(14) 1 calc R U P A 2
C31G C 1.217(2) 0.5595(12) 0.8547(11) 0.098(10) Uani 0.443(14) 1 d . . P A 2
H31A H 1.2854 0.5320 0.8558 0.148 Uiso 0.443(14) 1 calc R U P A 2
H31B H 1.1755 0.5459 0.8929 0.148 Uiso 0.443(14) 1 calc R U P A 2
H31C H 1.2312 0.6135 0.8553 0.148 Uiso 0.443(14) 1 calc R U P A 2
O1H O 1.0307(4) 0.7656(3) 0.9399(3) 0.0605(16) Uani 1 1 d . . . . .
N1H N 1.1758(5) 0.7417(4) 1.0061(3) 0.0520(16) Uani 0.564(17) 1 d . . P B 1
C1H C 1.1164(10) 0.7420(8) 0.9489(7) 0.044(4) Uani 0.564(17) 1 d . . P B 1
H1H H 1.1497 0.7204 0.9124 0.053 Uiso 0.564(17) 1 calc R U P B 1
C2H C 1.2854(13) 0.7016(13) 1.0079(12) 0.093(7) Uani 0.564(17) 1 d . . P B 1
H2H1 H 1.2766 0.6506 1.0246 0.140 Uiso 0.564(17) 1 calc R U P B 1
H2H2 H 1.3366 0.7291 1.0365 0.140 Uiso 0.564(17) 1 calc R U P B 1
H2H3 H 1.3131 0.6995 0.9638 0.140 Uiso 0.564(17) 1 calc R U P B 1
C3H C 1.136(2) 0.7682(15) 1.0654(9) 0.112(9) Uani 0.564(17) 1 d . . P B 1
H3H1 H 1.0625 0.7873 1.0581 0.167 Uiso 0.564(17) 1 calc R U P B 1
H3H2 H 1.1831 0.8086 1.0822 0.167 Uiso 0.564(17) 1 calc R U P B 1
H3H3 H 1.1357 0.7271 1.0971 0.167 Uiso 0.564(17) 1 calc R U P B 1
N11H N 1.1758(5) 0.7417(4) 1.0061(3) 0.0520(16) Uani 0.436(17) 1 d . . P B 2
C11H C 1.0714(13) 0.7545(8) 0.9866(9) 0.034(5) Uani 0.436(17) 1 d . . P B 2
H11H H 1.0233 0.7537 1.0216 0.041 Uiso 0.436(17) 1 calc R U P B 2
C21H C 1.2630(17) 0.7378(17) 0.9612(14) 0.090(10) Uani 0.436(17) 1 d . . P B 2
H21D H 1.2864 0.6856 0.9568 0.135 Uiso 0.436(17) 1 calc R U P B 2
H21E H 1.3239 0.7683 0.9778 0.135 Uiso 0.436(17) 1 calc R U P B 2
H21F H 1.2378 0.7569 0.9185 0.135 Uiso 0.436(17) 1 calc R U P B 2
C31H C 1.207(2) 0.7478(18) 1.0803(11) 0.097(10) Uani 0.436(17) 1 d . . P B 2
H31D H 1.2507 0.7927 1.0881 0.145 Uiso 0.436(17) 1 calc R U P B 2
H31E H 1.2480 0.7033 1.0941 0.145 Uiso 0.436(17) 1 calc R U P B 2
H31F H 1.1406 0.7511 1.1052 0.145 Uiso 0.436(17) 1 calc R U P B 2

loop_
_atom_site_aniso_label
_atom_site_aniso_U_11
_atom_site_aniso_U_22
_atom_site_aniso_U_33
_atom_site_aniso_U_23
_atom_site_aniso_U_13
_atom_site_aniso_U_12
Tb1 0.02088(13) 0.01831(13) 0.01439(13) 0.00072(10) 0.00254(10) -0.00128(10)
Tb2 0.01982(13) 0.02499(15) 0.01804(13) 0.00640(11) 0.00137(9) -0.00045(11)
Tb3 0.01761(12) 0.01935(14) 0.01064(12) 0.00035(9) -0.00153(9) -0.00062(10)
O1A 0.038(2) 0.037(3) 0.033(2) -0.004(2) 0.0141(19) -0.014(2)
O2A 0.032(2) 0.034(2) 0.0168(19) -0.0039(17) 0.0025(16) -0.0064(18)
O3A 0.038(2) 0.040(3) 0.033(2) -0.005(2) 0.0065(19) -0.004(2)
O4A 0.034(2) 0.027(2) 0.039(2) -0.001(2) -0.0037(19) -0.0085(19)
C1A 0.028(3) 0.029(3) 0.032(3) -0.008(3) -0.004(3) -0.007(3)
C2A 0.067(5) 0.041(4) 0.045(4) -0.010(3) 0.011(4) -0.016(4)
C3A 0.073(5) 0.035(4) 0.045(4) -0.007(3) -0.004(4) -0.006(4)
C4A 0.106(7) 0.042(5) 0.045(5) -0.006(4) -0.015(4) -0.003(5)
C5A 0.054(4) 0.025(3) 0.056(5) -0.009(3) 0.018(4) -0.002(3)
C6A 0.017(3) 0.033(3) 0.042(4) -0.011(3) 0.003(3) -0.001(2)
O1B 0.034(2) 0.043(3) 0.023(2) 0.0085(19) 0.0053(17) 0.014(2)
O2B 0.033(2) 0.036(2) 0.023(2) 0.0070(18) 0.0028(17) 0.0091(19)
O3B 0.035(2) 0.028(2) 0.026(2) -0.0038(17) 0.0071(17) 0.0116(18)
O4B 0.036(2) 0.035(2) 0.033(2) 0.004(2) 0.0115(19) 0.0041(19)
C1B 0.028(3) 0.023(3) 0.032(3) 0.004(3) 0.002(3) 0.006(2)
C2B 0.047(4) 0.049(4) 0.034(4) 0.011(3) 0.000(3) 0.025(3)
C3B 0.042(4) 0.038(4) 0.062(5) 0.009(4) 0.000(3) 0.021(3)
C4B 0.051(5) 0.050(5) 0.080(6) 0.016(4) -0.001(4) 0.020(4)
C5B 0.056(4) 0.039(4) 0.030(4) 0.006(3) 0.000(3) 0.016(3)
C6B 0.041(3) 0.011(3) 0.029(3) -0.004(2) -0.002(3) 0.001(2)
O1C 0.042(2) 0.047(3) 0.028(2) 0.011(2) 0.0173(19) 0.018(2)
O2C 0.027(2) 0.027(2) 0.025(2) 0.0022(17) 0.0044(16) 0.0034(17)
C1C 0.024(3) 0.032(3) 0.023(3) 0.005(2) 0.000(2) 0.009(3)
C2C 0.037(4) 0.034(4) 0.052(4) 0.017(3) 0.004(3) 0.009(3)
C3C 0.052(4) 0.023(3) 0.048(4) 0.006(3) 0.004(3) 0.012(3)
O1D 0.0201(18) 0.033(2) 0.0179(18) 0.0032(17) -0.0038(14) -0.0020(17)
O2D 0.031(2) 0.053(3) 0.021(2) 0.009(2) -0.0044(17) -0.015(2)
O3D 0.027(2) 0.048(3) 0.029(2) 0.002(2) -0.0042(17) -0.010(2)
O4D 0.0219(19) 0.039(2) 0.0194(19) -0.0024(17) -0.0052(15) -0.0021(18)
C1D 0.024(3) 0.033(3) 0.019(3) 0.001(2) -0.004(2) -0.001(2)
C2D 0.027(3) 0.049(4) 0.021(3) 0.010(3) -0.010(2) 0.000(3)
C3D 0.038(4) 0.052(4) 0.041(4) 0.012(3) -0.018(3) -0.004(3)
C4D 0.051(4) 0.062(5) 0.029(4) -0.001(3) -0.018(3) 0.004(4)
C5D 0.036(3) 0.062(5) 0.026(3) -0.007(3) -0.015(3) 0.006(3)
C6D 0.027(3) 0.033(3) 0.020(3) -0.002(3) -0.005(2) 0.008(3)
O1E 0.031(2) 0.027(2) 0.035(2) -0.0042(18) 0.0091(18) -0.0023(18)
O2E 0.030(2) 0.025(2) 0.0165(19) 0.0002(16) 0.0022(16) -0.0012(17)
C1E 0.031(3) 0.026(3) 0.011(2) -0.003(2) -0.001(2) -0.006(2)
C2E 0.052(4) 0.032(3) 0.031(3) -0.013(3) 0.016(3) -0.016(3)
C3E 0.055(4) 0.022(3) 0.040(4) -0.007(3) -0.001(3) -0.011(3)
O1F 0.044(3) 0.034(2) 0.041(3) 0.012(2) 0.012(2) 0.015(2)
O2F 0.056(3) 0.039(3) 0.036(3) 0.019(2) 0.016(2) 0.023(2)
C1F 0.035(3) 0.038(4) 0.034(4) 0.009(3) 0.002(3) 0.012(3)
C2F 0.050(5) 0.099(7) 0.082(6) 0.064(6) 0.012(4) 0.024(5)
C3F 0.088(7) 0.078(7) 0.088(8) 0.048(6) 0.010(5) 0.029(6)
O1G 0.044(3) 0.042(3) 0.069(4) 0.028(3) 0.006(2) 0.012(2)
N1G 0.051(4) 0.037(4) 0.078(5) 0.014(4) 0.010(3) 0.015(3)
C1G 0.053(9) 0.050(9) 0.052(10) 0.016(8) 0.021(8) 0.028(8)
C2G 0.094(14) 0.107(17) 0.085(14) -0.029(12) 0.029(11) 0.002(12)
C3G 0.16(3) 0.09(2) 0.12(2) 0.051(17) 0.035(19) 0.06(2)
C11G 0.035(8) 0.032(9) 0.037(10) -0.003(7) 0.005(7) -0.004(7)
C21G 0.069(14) 0.016(9) 0.14(3) 0.002(12) 0.002(15) 0.005(9)
C31G 0.14(2) 0.051(13) 0.102(19) 0.019(13) -0.093(16) -0.004(13)
O1H 0.037(3) 0.077(4) 0.066(4) 0.034(3) -0.020(3) -0.009(3)
N1H 0.038(3) 0.068(5) 0.049(4) 0.004(3) -0.022(3) 0.003(3)
C1H 0.033(7) 0.064(9) 0.036(7) -0.002(6) 0.006(6) 0.006(6)
C2H 0.062(11) 0.111(17) 0.105(17) 0.009(14) -0.034(11) 0.026(11)
C3H 0.118(18) 0.16(2) 0.051(12) -0.007(13) -0.043(12) 0.039(17)
N11H 0.038(3) 0.068(5) 0.049(4) 0.004(3) -0.022(3) 0.003(3)
C11H 0.027(8) 0.034(9) 0.041(10) 0.010(7) -0.004(7) -0.010(6)
C21H 0.039(11) 0.13(3) 0.10(2) -0.021(18) 0.010(12) 0.011(14)
C31H 0.091(19) 0.14(3) 0.054(14) 0.026(15) -0.040(13) -0.028(18)

loop_
_atom_type_symbol
_atom_type_description
_atom_type_scat_dispersion_real
_atom_type_scat_dispersion_imag
_atom_type_scat_source
C C 0.0033 0.0016 'International Tables Vol C Tables 4.2.6.8 and 6.1.1.4'
H H 0.0000 0.0000 'International Tables Vol C Tables 4.2.6.8 and 6.1.1.4'
N N 0.0061 0.0033 'International Tables Vol C Tables 4.2.6.8 and 6.1.1.4'
O O 0.0106 0.0060 'International Tables Vol C Tables 4.2.6.8 and 6.1.1.4'
Tb Tb -0.1723 4.1537 'International Tables Vol C Tables 4.2.6.8 and 6.1.1.4'

loop_
_geom_angle_atom_site_label_1
_geom_angle_atom_site_label_2
_geom_angle_atom_site_label_3
_geom_angle
_geom_angle_site_symmetry_1
_geom_angle_site_symmetry_3
O2F Tb1 O1B 100.72(16) 4_675 .
O2F Tb1 O3B 81.71(14) 4_675 2_646
O1B Tb1 O3B 75.11(14) . 2_646
O2F Tb1 O1G 90.21(19) 4_675 .
O1B Tb1 O1G 143.82(15) . .
O3B Tb1 O1G 72.50(15) 2_646 .
O2F Tb1 O2E 77.83(15) 4_675 4_675
O1B Tb1 O2E 75.31(13) . 4_675
O3B Tb1 O2E 139.88(14) 2_646 4_675
O1G Tb1 O2E 140.87(15) . 4_675
O2F Tb1 O4D 85.20(14) 4_675 1_655
O1B Tb1 O4D 142.16(13) . 1_655
O3B Tb1 O4D 142.46(14) 2_646 1_655
O1G Tb1 O4D 72.52(15) . 1_655
O2E Tb1 O4D 69.47(13) 4_675 1_655
O2F Tb1 O1A 155.12(14) 4_675 .
O1B Tb1 O1A 83.21(15) . .
O3B Tb1 O1A 122.74(13) 2_646 .
O1G Tb1 O1A 101.07(17) . .
O2E Tb1 O1A 79.51(13) 4_675 .
O4D Tb1 O1A 77.33(13) 1_655 .
O2F Tb1 O2A 152.40(14) 4_675 .
O1B Tb1 O2A 75.98(13) . .
O3B Tb1 O2A 70.90(13) 2_646 .
O1G Tb1 O2A 78.55(16) . .
O2E Tb1 O2A 126.05(13) 4_675 .
O4D Tb1 O2A 114.49(12) 1_655 .
O1A Tb1 O2A 52.46(13) . .
O2F Tb1 C1A 175.66(17) 4_675 .
O1B Tb1 C1A 74.96(16) . .
O3B Tb1 C1A 96.55(16) 2_646 .
O1G Tb1 C1A 93.06(19) . .
O2E Tb1 C1A 101.28(16) 4_675 .
O4D Tb1 C1A 98.50(15) 1_655 .
O1A Tb1 C1A 26.20(14) . .
O2A Tb1 C1A 26.69(14) . .
O2B Tb2 O3A 79.78(15) . 3_777
O2B Tb2 O1H 138.92(16) . .
O3A Tb2 O1H 74.39(18) 3_777 .
O2B Tb2 O1D 77.73(12) . .
O3A Tb2 O1D 72.91(13) 3_777 .
O1H Tb2 O1D 122.53(17) . .
O2B Tb2 O2A 75.07(13) . .
O3A Tb2 O2A 84.84(14) 3_777 .
O1H Tb2 O2A 71.33(16) . .
O1D Tb2 O2A 147.42(13) . .
O2B Tb2 O4B 79.80(15) . 2_646
O3A Tb2 O4B 143.34(14) 3_777 2_646
O1H Tb2 O4B 137.54(17) . 2_646
O1D Tb2 O4B 73.19(13) . 2_646
O2A Tb2 O4B 118.43(12) . 2_646
O2B Tb2 O2C 141.97(13) . .
O3A Tb2 O2C 102.58(14) 3_777 .
O1H Tb2 O2C 75.68(15) . .
O1D Tb2 O2C 67.21(12) . .
O2A Tb2 O2C 142.77(13) . .
O4B Tb2 O2C 76.47(13) 2_646 .
O2B Tb2 O3B 73.70(13) . 2_646
O3A Tb2 O3B 145.97(13) 3_777 2_646
O1H Tb2 O3B 113.33(18) . 2_646
O1D Tb2 O3B 120.31(12) . 2_646
O2A Tb2 O3B 68.13(12) . 2_646
O4B Tb2 O3B 51.00(12) 2_646 2_646
O2C Tb2 O3B 111.45(13) . 2_646
O2B Tb2 O1C 141.83(14) . .
O3A Tb2 O1C 138.20(15) 3_777 .
O1H Tb2 O1C 68.39(17) . .
O1D Tb2 O1C 112.23(13) . .
O2A Tb2 O1C 100.25(13) . .
O4B Tb2 O1C 69.19(14) 2_646 .
O2C Tb2 O1C 50.59(12) . .
O3B Tb2 O1C 69.63(13) 2_646 .
O2B Tb2 C6B 74.98(15) . 2_646
O3A Tb2 C6B 154.18(15) 3_777 2_646
O1H Tb2 C6B 129.51(19) . 2_646
O1D Tb2 C6B 96.23(15) . 2_646
O2A Tb2 C6B 93.73(14) . 2_646
O4B Tb2 C6B 24.99(14) 2_646 2_646
O2C Tb2 C6B 94.11(14) . 2_646
O3B Tb2 C6B 26.02(14) 2_646 2_646
O1C Tb2 C6B 67.47(15) . 2_646
O2B Tb2 C1C 148.27(16) . .
O3A Tb2 C1C 124.03(16) 3_777 .
O1H Tb2 C1C 72.23(17) . .
O1D Tb2 C1C 89.13(14) . .
O2A Tb2 C1C 123.32(14) . .
O4B Tb2 C1C 68.72(15) 2_646 .
O2C Tb2 C1C 25.83(13) . .
O3B Tb2 C1C 88.96(14) 2_646 .
O1C Tb2 C1C 24.93(13) . .
C6B Tb2 C1C 77.97(16) 2_646 .
O2B Tb2 Tb3 115.64(9) . .
O3A Tb2 Tb3 74.40(10) 3_777 .
O1H Tb2 Tb3 87.52(14) . .
O1D Tb2 Tb3 38.60(8) . .
O2A Tb2 Tb3 153.79(9) . .
O4B Tb2 Tb3 87.59(9) 2_646 .
O2C Tb2 Tb3 34.89(9) . .
O3B Tb2 Tb3 136.69(8) 2_646 .
O1C Tb2 Tb3 85.47(8) . .
C6B Tb2 Tb3 111.93(11) 2_646 .
C1C Tb2 Tb3 60.65(11) . .
O4A Tb3 O1F 81.56(15) 3_777 .
O4A Tb3 O2C 79.47(14) 3_777 .
O1F Tb3 O2C 143.12(14) . .
O4A Tb3 O1E 148.35(14) 3_777 .
O1F Tb3 O1E 127.79(14) . .
O2C Tb3 O1E 80.58(13) . .
O4A Tb3 O2D 123.86(14) 3_777 .
O1F Tb3 O2D 78.27(16) . .
O2C Tb3 O2D 86.53(14) . .
O1E Tb3 O2D 78.90(14) . .
O4A Tb3 O4D 89.82(14) 3_777 4_676
O1F Tb3 O4D 78.46(14) . 4_676
O2C Tb3 O4D 132.47(12) . 4_676
O1E Tb3 O4D 85.79(13) . 4_676
O2D Tb3 O4D 134.94(13) . 4_676
O4A Tb3 O3D 75.36(15) 3_777 4_676
O1F Tb3 O3D 124.73(15) . 4_676
O2C Tb3 O3D 80.13(13) . 4_676
O1E Tb3 O3D 77.21(14) . 4_676
O2D Tb3 O3D 154.20(16) . 4_676
O4D Tb3 O3D 52.42(12) 4_676 4_676
O4A Tb3 O1D 72.26(13) 3_777 .
O1F Tb3 O1D 77.27(13) . .
O2C Tb3 O1D 66.94(12) . .
O1E Tb3 O1D 120.98(13) . .
O2D Tb3 O1D 52.40(12) . .
O4D Tb3 O1D 151.61(13) 4_676 .
O3D Tb3 O1D 137.06(12) 4_676 .
O4A Tb3 O2E 149.58(13) 3_777 .
O1F Tb3 O2E 76.53(13) . .
O2C Tb3 O2E 130.08(13) . .
O1E Tb3 O2E 51.82(12) . .
O2D Tb3 O2E 71.91(12) . .
O4D Tb3 O2E 65.41(12) 4_676 .
O3D Tb3 O2E 100.19(13) 4_676 .
O1D Tb3 O2E 121.89(12) . .
O4A Tb3 C1D 98.56(15) 3_777 .
O1F Tb3 C1D 75.51(16) . .
O2C Tb3 C1D 76.42(14) . .
O1E Tb3 C1D 100.32(15) . .
O2D Tb3 C1D 25.59(14) . .
O4D Tb3 C1D 151.08(14) 4_676 .
O3D Tb3 C1D 156.49(14) 4_676 .
O1D Tb3 C1D 26.84(13) . .
O2E Tb3 C1D 96.13(14) . .
O4A Tb3 C6D 81.60(15) 3_777 4_676
O1F Tb3 C6D 102.13(17) . 4_676
O2C Tb3 C6D 105.98(15) . 4_676
O1E Tb3 C6D 80.59(15) . 4_676
O2D Tb3 C6D 153.81(14) . 4_676
O4D Tb3 C6D 26.54(14) 4_676 4_676
O3D Tb3 C6D 25.88(14) 4_676 4_676
O1D Tb3 C6D 153.70(14) . 4_676
O2E Tb3 C6D 82.65(14) . 4_676
C1D Tb3 C6D 177.57(16) . 4_676
O4A Tb3 C1E 165.33(14) 3_777 .
O1F Tb3 C1E 102.04(16) . .
O2C Tb3 C1E 104.29(15) . .
O1E Tb3 C1E 25.77(14) . .
O2D Tb3 C1E 70.76(14) . .
O4D Tb3 C1E 77.15(14) 4_676 .
O3D Tb3 C1E 91.18(15) 4_676 .
O1D Tb3 C1E 122.35(13) . .
O2E Tb3 C1E 26.39(13) . .
C1D Tb3 C1E 96.10(15) . .
C6D Tb3 C1E 83.74(15) 4_676 .
C1A O1A Tb1 95.2(3) . .
C1A O2A Tb2 147.5(4) . .
C1A O2A Tb1 90.9(3) . .
Tb2 O2A Tb1 110.51(15) . .
C6A O3A Tb2 119.1(4) . 3_777
C6A O4A Tb3 140.9(4) . 3_777
O1A C1A O2A 119.5(5) . .
O1A C1A C2A 118.9(6) . .
O2A C1A C2A 121.4(5) . .
O1A C1A Tb1 58.6(3) . .
O2A C1A Tb1 62.4(3) . .
C2A C1A Tb1 163.1(5) . .
C3A C2A C1A 114.3(6) . .
C2A C3A C4A 110.0(6) . .
C5A C4A C3A 114.2(6) . .
C4A C5A C6A 114.6(6) . .
O4A C6A O3A 124.3(6) . .
O4A C6A C5A 117.8(5) . .
O3A C6A C5A 117.9(6) . .
C1B O1B Tb1 140.1(4) . .
C1B O2B Tb2 140.4(4) . .
C6B O3B Tb1 152.9(4) . 2_656
C6B O3B Tb2 90.5(3) . 2_656
Tb1 O3B Tb2 109.47(15) 2_656 2_656
C6B O4B Tb2 99.0(3) . 2_656
O1B C1B O2B 125.1(5) . .
O1B C1B C2B 117.4(5) . .
O2B C1B C2B 117.5(5) . .
C1B C2B C3B 115.7(6) . .
C2B C3B C4B 112.1(6) . .
C5B C4B C3B 113.3(6) . .
C6B C5B C4B 112.8(6) . .
O4B C6B O3B 119.5(5) . .
O4B C6B C5B 120.2(5) . .
O3B C6B C5B 120.3(5) . .
O4B C6B Tb2 56.0(3) . 2_656
O3B C6B Tb2 63.5(3) . 2_656
C5B C6B Tb2 175.7(5) . 2_656
C1C O1C Tb2 90.3(3) . .
C1C O2C Tb3 152.7(4) . .
C1C O2C Tb2 98.2(3) . .
Tb3 O2C Tb2 108.59(15) . .
O1C C1C O2C 120.0(5) . .
O1C C1C C2C 122.6(5) . .
O2C C1C C2C 117.4(5) . .
O1C C1C Tb2 64.7(3) . .
O2C C1C Tb2 55.9(3) . .
C2C C1C Tb2 167.3(4) . .
C1C C2C C3C 114.9(5) . .
C2C C3C C3C 113.2(7) . 3_767
C1D O1D Tb2 131.0(3) . .
C1D O1D Tb3 91.1(3) . .
Tb2 O1D Tb3 104.71(13) . .
C1D O2D Tb3 95.7(3) . .
C6D O3D Tb3 92.8(3) . 4_575
C6D O4D Tb1 137.8(4) . 1_455
C6D O4D Tb3 94.2(3) . 4_575
Tb1 O4D Tb3 111.33(14) 1_455 4_575
O2D C1D O1D 120.6(5) . .
O2D C1D C2D 120.5(5) . .
O1D C1D C2D 118.8(5) . .
O2D C1D Tb3 58.7(3) . .
O1D C1D Tb3 62.0(3) . .
C2D C1D Tb3 174.5(4) . .
C3D C2D C1D 114.2(5) . .
C2D C3D C4D 113.3(6) . .
C5D C4D C3D 113.1(6) . .
C4D C5D C6D 111.7(5) . .
O3D C6D O4D 120.5(5) . .
O3D C6D C5D 121.1(5) . .
O4D C6D C5D 118.4(5) . .
O3D C6D Tb3 61.3(3) . 4_575
O4D C6D Tb3 59.2(3) . 4_575
C5D C6D Tb3 177.1(5) . 4_575
C1E O1E Tb3 98.4(3) . .
C1E O2E Tb1 128.9(3) . 4_576
C1E O2E Tb3 88.3(3) . .
Tb1 O2E Tb3 107.81(14) 4_576 .
O1E C1E O2E 119.9(5) . .
O1E C1E C2E 119.2(5) . .
O2E C1E C2E 120.8(5) . .
O1E C1E Tb3 55.8(3) . .
O2E C1E Tb3 65.3(3) . .
C2E C1E Tb3 165.3(4) . .
C1E C2E C3E 113.7(5) . .
C3E C3E C2E 111.6(7) 3_667 .
C1F O1F Tb3 140.3(4) . .
C1F O2F Tb1 136.7(4) . 4_576
O1F C1F O2F 124.8(6) . .
O1F C1F C2F 117.7(6) . .
O2F C1F C2F 117.5(6) . .
C3F C2F C1F 116.6(7) . .
C2F C3F C3F 101.3(9) . 3_677
C1G O1G Tb1 161.2(8) . .
C11G O1G Tb1 125.0(9) . .
C1G N1G C3G 135.8(16) . .
C11G N1G C21G 125.5(15) . .
C11G N1G C31G 121.9(13) . .
C21G N1G C31G 110.9(14) . .
C1G N1G C2G 110.5(12) . .
C3G N1G C2G 113.6(15) . .
O1G C1G N1G 132.6(17) . .
N1G C11G O1G 126.6(16) . .
C11H O1H Tb2 150.1(10) . .
C1H O1H Tb2 146.3(9) . .
C1H N1H C3H 123.4(11) . .
C1H N1H C2H 118.2(11) . .
C3H N1H C2H 118.0(12) . .
O1H C1H N1H 127.3(13) . .

loop_
_geom_bond_atom_site_label_1
_geom_bond_atom_site_label_2
_geom_bond_distance
_geom_bond_site_symmetry_2
Tb1 O2F 2.290(4) 4_675
Tb1 O1B 2.330(4) .
Tb1 O3B 2.340(4) 2_646
Tb1 O1G 2.350(5) .
Tb1 O2E 2.375(4) 4_675
Tb1 O4D 2.417(4) 1_655
Tb1 O1A 2.425(4) .
Tb1 O2A 2.508(4) .
Tb1 C1A 2.830(6) .
Tb2 O2B 2.357(4) .
Tb2 O3A 2.377(4) 3_777
Tb2 O1H 2.397(5) .
Tb2 O1D 2.407(3) .
Tb2 O2A 2.411(4) .
Tb2 O4B 2.445(4) 2_646
Tb2 O2C 2.447(4) .
Tb2 O3B 2.607(4) 2_646
Tb2 O1C 2.643(4) .
Tb2 C6B 2.912(6) 2_646
Tb2 C1C 2.923(6) .
Tb2 Tb3 3.8972(11) .
Tb3 O4A 2.282(4) 3_777
Tb3 O1F 2.328(4) .
Tb3 O2C 2.352(4) .
Tb3 O1E 2.390(4) .
Tb3 O2D 2.443(4) .
Tb3 O4D 2.452(4) 4_676
Tb3 O3D 2.499(4) 4_676
Tb3 O1D 2.514(3) .
Tb3 O2E 2.597(4) .
Tb3 C1D 2.845(5) .
Tb3 C6D 2.846(5) 4_676
Tb3 C1E 2.858(5) .
O1A C1A 1.255(7) .
O2A C1A 1.271(7) .
O3A C6A 1.255(7) .
O3A Tb2 2.377(4) 3_777
O4A C6A 1.255(7) .
O4A Tb3 2.282(4) 3_777
C1A C2A 1.506(9) .
C2A C3A 1.473(9) .
C3A C4A 1.548(10) .
C4A C5A 1.449(9) .
C5A C6A 1.506(8) .
O1B C1B 1.249(6) .
O2B C1B 1.257(6) .
O3B C6B 1.278(7) .
O3B Tb1 2.340(4) 2_656
O3B Tb2 2.607(4) 2_656
O4B C6B 1.246(7) .
O4B Tb2 2.445(4) 2_656
C1B C2B 1.503(8) .
C2B C3B 1.520(9) .
C3B C4B 1.525(10) .
C4B C5B 1.508(10) .
C5B C6B 1.487(8) .
C6B Tb2 2.912(6) 2_656
O1C C1C 1.232(6) .
O2C C1C 1.287(7) .
C1C C2C 1.501(8) .
C2C C3C 1.512(8) .
C3C C3C 1.525(13) 3_767
O1D C1D 1.285(6) .
O2D C1D 1.235(6) .
O3D C6D 1.244(7) .
O3D Tb3 2.499(4) 4_575
O4D C6D 1.275(7) .
O4D Tb1 2.417(4) 1_455
O4D Tb3 2.452(4) 4_575
C1D C2D 1.509(7) .
C2D C3D 1.498(9) .
C3D C4D 1.534(8) .
C4D C5D 1.494(9) .
C5D C6D 1.514(8) .
C6D Tb3 2.846(5) 4_575
O1E C1E 1.256(6) .
O2E C1E 1.271(6) .
O2E Tb1 2.376(4) 4_576
C1E C2E 1.494(8) .
C2E C3E 1.525(8) .
C3E C3E 1.524(12) 3_667
O1F C1F 1.238(7) .
O2F C1F 1.254(7) .
O2F Tb1 2.290(4) 4_576
C1F C2F 1.508(9) .
C2F C3F 1.472(11) .
C3F C3F 1.682(19) 3_677
O1G C1G 1.142(13) .
O1G C11G 1.308(16) .
N1G C11G 1.210(17) .
N1G C1G 1.314(16) .
N1G C3G 1.31(2) .
N1G C21G 1.499(19) .
N1G C31G 1.536(19) .
N1G C2G 1.582(17) .
O1H C11H 1.062(16) .
O1H C1H 1.126(13) .
N1H C1H 1.335(14) .
N1H C3H 1.38(2) .
N1H C2H 1.500(17) .

loop_
_geom_torsion_atom_site_label_1
_geom_torsion_atom_site_label_2
_geom_torsion_atom_site_label_3
_geom_torsion_atom_site_label_4
_geom_torsion
_geom_torsion_site_symmetry_1
_geom_torsion_site_symmetry_3
_geom_torsion_site_symmetry_4
Tb1 O1A C1A O2A 14.5(6) . . .
Tb1 O1A C1A C2A -160.7(5) . . .
Tb2 O2A C1A O1A -146.5(5) . . .
Tb1 O2A C1A O1A -13.9(6) . . .
Tb2 O2A C1A C2A 28.5(11) . . .
Tb1 O2A C1A C2A 161.1(6) . . .
Tb2 O2A C1A Tb1 -132.6(7) . . .
O1A C1A C2A C3A -117.3(7) . . .
O2A C1A C2A C3A 67.7(9) . . .
Tb1 C1A C2A C3A 165.9(12) . . .
C1A C2A C3A C4A 178.0(6) . . .
C2A C3A C4A C5A 167.3(7) . . .
C3A C4A C5A C6A 179.5(6) . . .
Tb3 O4A C6A O3A 65.7(8) 3_777 . .
Tb3 O4A C6A C5A -114.3(6) 3_777 . .
Tb2 O3A C6A O4A -2.7(8) 3_777 . .
Tb2 O3A C6A C5A 177.3(4) 3_777 . .
C4A C5A C6A O4A -33.1(9) . . .
C4A C5A C6A O3A 146.9(7) . . .
Tb1 O1B C1B O2B -0.8(11) . . .
Tb1 O1B C1B C2B 178.6(5) . . .
Tb2 O2B C1B O1B -2.4(10) . . .
Tb2 O2B C1B C2B 178.1(4) . . .
O1B C1B C2B C3B -137.2(6) . . .
O2B C1B C2B C3B 42.3(9) . . .
C1B C2B C3B C4B 55.6(8) . . .
C2B C3B C4B C5B 168.4(6) . . .
C3B C4B C5B C6B -72.3(8) . . .
Tb2 O4B C6B O3B 1.7(6) 2_656 . .
Tb2 O4B C6B C5B -177.6(5) 2_656 . .
Tb1 O3B C6B O4B -139.9(6) 2_656 . .
Tb2 O3B C6B O4B -1.6(5) 2_656 . .
Tb1 O3B C6B C5B 39.4(11) 2_656 . .
Tb2 O3B C6B C5B 177.7(5) 2_656 . .
Tb1 O3B C6B Tb2 -138.3(8) 2_656 . 2_656
C4B C5B C6B O4B -53.4(8) . . .
C4B C5B C6B O3B 127.3(6) . . .
Tb2 O1C C1C O2C -9.0(6) . . .
Tb2 O1C C1C C2C 168.0(5) . . .
Tb3 O2C C1C O1C 178.5(5) . . .
Tb2 O2C C1C O1C 9.8(6) . . .
Tb3 O2C C1C C2C 1.4(11) . . .
Tb2 O2C C1C C2C -167.4(5) . . .
Tb3 O2C C1C Tb2 168.7(8) . . .
O1C C1C C2C C3C 30.5(9) . . .
O2C C1C C2C C3C -152.4(6) . . .
Tb2 C1C C2C C3C 152.3(16) . . .
C1C C2C C3C C3C 71.8(9) . . 3_767
Tb3 O2D C1D O1D 3.5(6) . . .
Tb3 O2D C1D C2D -173.6(5) . . .
Tb2 O1D C1D O2D 107.3(6) . . .
Tb3 O1D C1D O2D -3.4(6) . . .
Tb2 O1D C1D C2D -75.5(6) . . .
Tb3 O1D C1D C2D 173.8(5) . . .
Tb2 O1D C1D Tb3 110.7(4) . . .
O2D C1D C2D C3D -33.4(8) . . .
O1D C1D C2D C3D 149.4(6) . . .
C1D C2D C3D C4D -169.5(5) . . .
C2D C3D C4D C5D -57.8(8) . . .
C3D C4D C5D C6D -176.5(6) . . .
Tb3 O3D C6D O4D -0.4(6) 4_575 . .
Tb3 O3D C6D C5D 178.0(5) 4_575 . .
Tb1 O4D C6D O3D -128.2(5) 1_455 . .
Tb3 O4D C6D O3D 0.4(6) 4_575 . .
Tb1 O4D C6D C5D 53.3(8) 1_455 . .
Tb3 O4D C6D C5D -178.0(5) 4_575 . .
Tb1 O4D C6D Tb3 -128.7(5) 1_455 . 4_575
C4D C5D C6D O3D -83.3(8) . . .
C4D C5D C6D O4D 95.2(7) . . .
Tb3 O1E C1E O2E -13.2(5) . . .
Tb3 O1E C1E C2E 163.8(4) . . .
Tb1 O2E C1E O1E -99.6(5) 4_576 . .
Tb3 O2E C1E O1E 12.0(5) . . .
Tb1 O2E C1E C2E 83.4(6) 4_576 . .
Tb3 O2E C1E C2E -164.9(5) . . .
Tb1 O2E C1E Tb3 -111.7(3) 4_576 . .
O1E C1E C2E C3E -31.2(8) . . .
O2E C1E C2E C3E 145.8(5) . . .
Tb3 C1E C2E C3E 35(2) . . .
C1E C2E C3E C3E -65.0(9) . . 3_667
Tb3 O1F C1F O2F 33.4(12) . . .
Tb3 O1F C1F C2F -146.6(6) . . .
Tb1 O2F C1F O1F -16.0(12) 4_576 . .
Tb1 O2F C1F C2F 163.9(6) 4_576 . .
O1F C1F C2F C3F -25.8(12) . . .
O2F C1F C2F C3F 154.3(8) . . .
C1F C2F C3F C3F -75.7(11) . . 3_677
C11G O1G C1G N1G 23.0(14) . . .
Tb1 O1G C1G N1G 96(3) . . .
C11G N1G C1G O1G -25.5(15) . . .
C3G N1G C1G O1G -178(2) . . .
C21G N1G C1G O1G -96(5) . . .
C31G N1G C1G O1G 151(2) . . .
C2G N1G C1G O1G -2(2) . . .
C1G N1G C11G O1G 20.1(11) . . .
C3G N1G C11G O1G 126(5) . . .
C21G N1G C11G O1G 179.0(16) . . .
C31G N1G C11G O1G 16(2) . . .
C2G N1G C11G O1G -136.3(18) . . .
C1G O1G C11G N1G -22.9(13) . . .
Tb1 O1G C11G N1G 179.3(10) . . .
C11H O1H C1H N1H -14.0(13) . . .
Tb2 O1H C1H N1H -159.3(7) . . .
C3H N1H C1H O1H 3(2) . . .
C2H N1H C1H O1H 175.3(15) . . .
C2C C3C C3C C2C 180.000(3) . 3_767 3_767
C2E C3E C3E C2E 180.000(4) . 3_667 3_667
C2F C3F C3F C2F 180.000(3) . 3_677 3_677
